data_7008051
loop_
_publ_author_name
'Berthet, Jean-Claude'
'Nierlich, Martine'
'Miquel, Yannick'
'Madic, Charles'
'Ephritikhine, Michel'

_publ_section_title
;
 Selective complexation of uranium(III) over lanthanide(III) triflates
 by 2,2':6',2"-terpyridine. X-Ray crystal structures of
 [M(OTf)3(terpy)2] and [M(OTf)2(terpy)2(py)][OTf](M = Nd, Ce, U) and of
 polynuclear mu-oxo uranium(IV) complexes resulting from hydrolysis.
;
_journal_issue 2
_journal_name_full 'Dalton transactions (Cambridge, England : 2003)'
_journal_page_first 369
_journal_page_last 379
_journal_paper_doi 10.1039/b416189k
_journal_year 2005
_chemical_formula_sum 'C35 H25 F9 N7 O9 S3 U'
_chemical_formula_weight 1192.83
_space_group_IT_number 2
_symmetry_cell_setting triclinic
_symmetry_space_group_name_Hall '-P 1'
_symmetry_space_group_name_H-M 'P -1'
_atom_sites_solution_hydrogens geom
_atom_sites_solution_primary direct
_atom_sites_solution_secondary difmap
_audit_creation_method SHELXL-97
_cell_angle_alpha 94.51(3)
_cell_angle_beta 96.33(3)
_cell_angle_gamma 102.13(3)
_cell_formula_units_Z 2
_cell_length_a 9.6780(19)
_cell_length_b 11.341(2)
_cell_length_c 18.659(4)
_cell_measurement_reflns_used 12381
_cell_measurement_temperature 123(2)
_cell_measurement_theta_max 25
_cell_measurement_theta_min 2
_cell_volume 1979.1(7)
_computing_cell_refinement 'DENZO(Otwinowski& Minor,1997)'
_computing_data_collection 'DENZO(Otwinowski& Minor,1997)'
_computing_data_reduction 'DENZO(Otwinowski& Minor,1997)'
_computing_molecular_graphics 'SHELXTL (Sheldrick,1997)'
_computing_publication_material 'SHELXTL (Sheldrick,1997)'
_computing_structure_refinement 'SHELXL-93 (Sheldrick, 1990)'
_computing_structure_solution 'SHELXS-86 (Sheldrick, 1990)'
_diffrn_ambient_temperature 123(2)
_diffrn_measured_fraction_theta_full 0.918
_diffrn_measured_fraction_theta_max 0.918
_diffrn_measurement_device 'Nonius Kappa CCD diffractometer'
_diffrn_measurement_method '\f scans with 2\% steps'
_diffrn_radiation_monochromator graphite
_diffrn_radiation_source 'fine-focus sealed tube'
_diffrn_radiation_type MoK\a
_diffrn_radiation_wavelength 0.71073
_diffrn_reflns_av_R_equivalents 0.0470
_diffrn_reflns_av_sigmaI/netI 0.0613
_diffrn_reflns_limit_h_max 10
_diffrn_reflns_limit_h_min 0
_diffrn_reflns_limit_k_max 13
_diffrn_reflns_limit_k_min -13
_diffrn_reflns_limit_l_max 21
_diffrn_reflns_limit_l_min -21
_diffrn_reflns_number 12381
_diffrn_reflns_theta_full 24.71
_diffrn_reflns_theta_max 24.71
_diffrn_reflns_theta_min 2.52
_diffrn_standards_number 0
_exptl_absorpt_coefficient_mu 4.366
_exptl_absorpt_correction_T_max 0.800
_exptl_absorpt_correction_T_min 0.590
_exptl_absorpt_correction_type refdelf
_exptl_absorpt_process_details 'MULABS in PLATON (Spek, 1998)'
_exptl_crystal_colour black
_exptl_crystal_density_diffrn 2.002
_exptl_crystal_density_method 'not measured'
_exptl_crystal_description irregular
_exptl_crystal_F_000 1154
_exptl_crystal_size_max 0.150
_exptl_crystal_size_mid 0.100
_exptl_crystal_size_min 0.050
_refine_diff_density_max 0.906
_refine_diff_density_min -1.090
_refine_diff_density_rms 0.131
_refine_ls_extinction_method none
_refine_ls_goodness_of_fit_ref 0.975
_refine_ls_hydrogen_treatment constr
_refine_ls_matrix_type full
_refine_ls_number_parameters 577
_refine_ls_number_reflns 6215
_refine_ls_number_restraints 0
_refine_ls_restrained_S_all 0.975
_refine_ls_R_factor_all 0.0462
_refine_ls_R_factor_gt 0.0351
_refine_ls_shift/su_max 0.010
_refine_ls_shift/su_mean 0.001
_refine_ls_structure_factor_coef Fsqd
_refine_ls_weighting_details 'calc w=1/[\s^2^(Fo^2^)+(0.0180P)^2^+9.8960P] where P=(Fo^2^+2Fc^2^)/3'
_refine_ls_weighting_scheme calc
_refine_ls_wR_factor_gt 0.0769
_refine_ls_wR_factor_ref 0.0820
_reflns_number_gt 5385
_reflns_number_total 6215
_reflns_threshold_expression >2sigma(I)
_cod_data_source_file b416189k.txt
_cod_data_source_block 6.MeCN
_cod_database_code 7008051

loop_
_symmetry_equiv_pos_as_xyz
'x, y, z'
'-x, -y, -z'

loop_
_atom_site_label
_atom_site_type_symbol
_atom_site_fract_x
_atom_site_fract_y
_atom_site_fract_z
_atom_site_U_iso_or_equiv
_atom_site_adp_type
_atom_site_occupancy
_atom_site_symmetry_multiplicity
_atom_site_calc_flag
_atom_site_refinement_flags
_atom_site_disorder_assembly
_atom_site_disorder_group
U U -0.28078(2) 0.81378(2) 0.740117(12) 0.01654(8) Uani 1 1 d . . .
S1 S -0.06918(17) 0.73509(15) 0.58940(8) 0.0242(4) Uani 1 1 d . . .
S2 S -0.37262(16) 0.80633(14) 0.92642(8) 0.0211(3) Uani 1 1 d . . .
S3 S -0.2309(2) 0.51169(16) 0.81842(10) 0.0348(4) Uani 1 1 d . . .
F1 F 0.1331(4) 0.6472(4) 0.5404(2) 0.0408(10) Uani 1 1 d . . .
F2 F -0.0133(5) 0.5181(4) 0.5904(2) 0.0451(11) Uani 1 1 d . . .
F3 F 0.1438(4) 0.6597(4) 0.6567(2) 0.0381(10) Uani 1 1 d . . .
F4 F -0.4765(5) 0.5753(3) 0.9351(2) 0.0413(11) Uani 1 1 d . . .
F5 F -0.4564(4) 0.6910(4) 1.0349(2) 0.0386(10) Uani 1 1 d . . .
F6 F -0.6248(4) 0.6915(4) 0.9496(2) 0.0416(10) Uani 1 1 d . . .
F7 F -0.1717(7) 0.3114(4) 0.7674(3) 0.080(2) Uani 1 1 d . . .
F8 F -0.0437(5) 0.4720(4) 0.7335(3) 0.0547(13) Uani 1 1 d . . .
F9 F -0.2622(6) 0.4089(5) 0.6852(3) 0.0701(16) Uani 1 1 d . . .
O1 O -0.1335(5) 0.7226(4) 0.6563(2) 0.0250(10) Uani 1 1 d . . .
O2 O 0.0225(5) 0.8510(4) 0.5868(3) 0.0326(11) Uani 1 1 d . . .
O3 O -0.1664(5) 0.6865(4) 0.5241(2) 0.0335(11) Uani 1 1 d . . .
O4 O -0.4171(4) 0.7795(4) 0.8482(2) 0.0229(10) Uani 1 1 d . . .
O5 O -0.2309(5) 0.7895(4) 0.9480(2) 0.0283(10) Uani 1 1 d . . .
O6 O -0.4086(5) 0.9129(4) 0.9578(2) 0.0267(10) Uani 1 1 d . . .
O7 O -0.2419(5) 0.6208(4) 0.7829(3) 0.0300(11) Uani 1 1 d . . .
O8 O -0.3651(6) 0.4378(5) 0.8299(3) 0.0526(16) Uani 1 1 d . . .
O9 O -0.1173(7) 0.5304(6) 0.8759(3) 0.0628(18) Uani 1 1 d . . .
N1 N -0.1720(6) 0.9952(4) 0.6677(3) 0.0205(11) Uani 1 1 d . . .
N2 N -0.3880(5) 0.8112(4) 0.6027(3) 0.0194(11) Uani 1 1 d . . .
N3 N -0.5083(5) 0.6469(4) 0.6888(3) 0.0212(11) Uani 1 1 d . . .
N4 N -0.0282(5) 0.8649(4) 0.8151(3) 0.0202(11) Uani 1 1 d . . .
N5 N -0.2129(5) 1.0123(4) 0.8315(3) 0.0173(11) Uani 1 1 d . . .
N6 N -0.4655(5) 0.9544(4) 0.7408(3) 0.0207(11) Uani 1 1 d . . .
N7 N -0.1765(7) 0.7098(6) 1.1657(4) 0.0471(17) Uani 1 1 d . . .
C1 C -0.0635(7) 1.0832(6) 0.6989(4) 0.0267(15) Uani 1 1 d . . .
H1A H -0.0250 1.0770 0.7461 0.032 Uiso 1 1 calc R . .
C2 C -0.0042(7) 1.1833(6) 0.6659(4) 0.0302(16) Uani 1 1 d . . .
H2B H 0.0702 1.2432 0.6906 0.036 Uiso 1 1 calc R . .
C3 C -0.0578(8) 1.1920(7) 0.5959(4) 0.0385(18) Uani 1 1 d . . .
H3B H -0.0208 1.2581 0.5719 0.046 Uiso 1 1 calc R . .
C4 C -0.1683(7) 1.1002(6) 0.5618(4) 0.0319(16) Uani 1 1 d . . .
H4A H -0.2063 1.1043 0.5143 0.038 Uiso 1 1 calc R . .
C5 C -0.2229(7) 1.0019(6) 0.5978(3) 0.0225(14) Uani 1 1 d . . .
C6 C -0.3383(7) 0.9008(5) 0.5618(3) 0.0216(14) Uani 1 1 d . . .
C7 C -0.3884(7) 0.8959(6) 0.4885(4) 0.0303(16) Uani 1 1 d . . .
H7A H -0.3518 0.9580 0.4615 0.036 Uiso 1 1 calc R . .
C8 C -0.4931(7) 0.7979(6) 0.4561(4) 0.0333(17) Uani 1 1 d . . .
H8B H -0.5286 0.7940 0.4074 0.040 Uiso 1 1 calc R . .
C9 C -0.5443(7) 0.7060(6) 0.4971(4) 0.0298(16) Uani 1 1 d . . .
H9B H -0.6152 0.6396 0.4764 0.036 Uiso 1 1 calc R . .
C10 C -0.4882(6) 0.7142(5) 0.5697(3) 0.0193(13) Uani 1 1 d . . .
C11 C -0.5414(6) 0.6170(6) 0.6152(3) 0.0219(14) Uani 1 1 d . . .
C12 C -0.6238(7) 0.5045(6) 0.5861(4) 0.0267(15) Uani 1 1 d . . .
H12A H -0.6433 0.4850 0.5361 0.032 Uiso 1 1 calc R . .
C13 C -0.6766(7) 0.4214(6) 0.6329(4) 0.0318(16) Uani 1 1 d . . .
H13A H -0.7317 0.3455 0.6143 0.038 Uiso 1 1 calc R . .
C14 C -0.6480(7) 0.4511(6) 0.7054(4) 0.0289(15) Uani 1 1 d . . .
H14A H -0.6843 0.3967 0.7371 0.035 Uiso 1 1 calc R . .
C15 C -0.5628(7) 0.5649(6) 0.7319(4) 0.0268(15) Uani 1 1 d . . .
H15A H -0.5430 0.5847 0.7819 0.032 Uiso 1 1 calc R . .
C16 C 0.0662(7) 0.7961(6) 0.8024(3) 0.0220(14) Uani 1 1 d . . .
H16A H 0.0365 0.7286 0.7683 0.026 Uiso 1 1 calc R . .
C17 C 0.2037(7) 0.8198(6) 0.8370(3) 0.0229(14) Uani 1 1 d . . .
H17A H 0.2648 0.7694 0.8265 0.027 Uiso 1 1 calc R . .
C18 C 0.2491(7) 0.9209(6) 0.8879(4) 0.0286(15) Uani 1 1 d . . .
H18A H 0.3420 0.9408 0.9114 0.034 Uiso 1 1 calc R . .
C19 C 0.1524(7) 0.9915(6) 0.9026(4) 0.0256(15) Uani 1 1 d . . .
H19A H 0.1792 1.0585 0.9372 0.031 Uiso 1 1 calc R . .
C20 C 0.0152(6) 0.9611(5) 0.8654(3) 0.0185(13) Uani 1 1 d . . .
C21 C -0.0925(6) 1.0337(5) 0.8791(3) 0.0198(13) Uani 1 1 d . . .
C22 C -0.0671(7) 1.1219(6) 0.9382(3) 0.0232(14) Uani 1 1 d . . .
H22A H 0.0144 1.1326 0.9716 0.028 Uiso 1 1 calc R . .
C23 C -0.1653(7) 1.1930(6) 0.9464(3) 0.0249(15) Uani 1 1 d . . .
H23A H -0.1503 1.2526 0.9854 0.030 Uiso 1 1 calc R . .
C24 C -0.2854(7) 1.1749(6) 0.8965(4) 0.0256(14) Uani 1 1 d . . .
H24A H -0.3514 1.2233 0.9003 0.031 Uiso 1 1 calc R . .
C25 C -0.3061(6) 1.0828(5) 0.8402(3) 0.0203(13) Uani 1 1 d . . .
C26 C -0.4386(7) 1.0584(5) 0.7868(3) 0.0209(13) Uani 1 1 d . . .
C27 C -0.5311(7) 1.1367(6) 0.7844(4) 0.0272(15) Uani 1 1 d . . .
H27A H -0.5079 1.2096 0.8142 0.033 Uiso 1 1 calc R . .
C28 C -0.6577(8) 1.1068(6) 0.7378(4) 0.0343(17) Uani 1 1 d . . .
H28A H -0.7205 1.1586 0.7363 0.041 Uiso 1 1 calc R . .
C29 C -0.6891(7) 0.9972(6) 0.6932(4) 0.0261(15) Uani 1 1 d . . .
H29A H -0.7744 0.9733 0.6623 0.031 Uiso 1 1 calc R . .
C30 C -0.5902(6) 0.9254(6) 0.6963(3) 0.0204(13) Uani 1 1 d . . .
H30A H -0.6106 0.8530 0.6661 0.025 Uiso 1 1 calc R . .
C31 C 0.0539(8) 0.6342(6) 0.5948(4) 0.0317(16) Uani 1 1 d . . .
C32 C -0.4881(7) 0.6838(6) 0.9625(3) 0.0250(14) Uani 1 1 d . . .
C33 C -0.1755(10) 0.4214(7) 0.7468(5) 0.044(2) Uani 1 1 d . . .
C34 C -0.1652(7) 0.6510(7) 1.1148(4) 0.0336(17) Uani 1 1 d . . .
C35 C -0.1485(8) 0.5769(7) 1.0499(4) 0.0400(18) Uani 1 1 d . . .

loop_
_atom_site_aniso_label
_atom_site_aniso_U_11
_atom_site_aniso_U_22
_atom_site_aniso_U_33
_atom_site_aniso_U_23
_atom_site_aniso_U_13
_atom_site_aniso_U_12
U 0.01818(13) 0.01438(12) 0.01593(12) 0.00049(8) -0.00021(8) 0.00271(8)
S1 0.0228(8) 0.0277(9) 0.0199(8) -0.0042(7) -0.0016(6) 0.0052(7)
S2 0.0215(8) 0.0204(8) 0.0196(8) 0.0012(6) 0.0007(6) 0.0019(6)
S3 0.0493(12) 0.0309(10) 0.0326(10) 0.0116(8) 0.0140(8) 0.0203(9)
F1 0.043(3) 0.059(3) 0.034(2) 0.011(2) 0.0173(19) 0.031(2)
F2 0.062(3) 0.031(2) 0.045(3) 0.002(2) 0.010(2) 0.014(2)
F3 0.034(2) 0.054(3) 0.030(2) 0.0003(19) -0.0003(18) 0.023(2)
F4 0.062(3) 0.020(2) 0.042(3) 0.0075(18) 0.018(2) 0.0033(19)
F5 0.046(3) 0.049(3) 0.024(2) 0.0136(19) 0.0072(18) 0.014(2)
F6 0.029(2) 0.047(3) 0.049(3) 0.014(2) 0.0082(19) 0.004(2)
F7 0.133(5) 0.030(3) 0.102(5) 0.023(3) 0.077(4) 0.038(3)
F8 0.058(3) 0.050(3) 0.068(3) 0.017(2) 0.035(3) 0.020(2)
F9 0.087(4) 0.065(3) 0.050(3) -0.022(3) 0.013(3) 0.005(3)
O1 0.026(2) 0.035(3) 0.017(2) -0.0023(19) 0.0037(18) 0.016(2)
O2 0.033(3) 0.030(3) 0.032(3) -0.001(2) 0.004(2) 0.004(2)
O3 0.031(3) 0.042(3) 0.024(3) -0.006(2) -0.005(2) 0.008(2)
O4 0.029(2) 0.024(2) 0.012(2) 0.0028(18) 0.0028(17) -0.0013(19)
O5 0.023(2) 0.035(3) 0.024(3) 0.000(2) -0.0017(19) 0.005(2)
O6 0.027(3) 0.025(2) 0.026(3) -0.0021(19) 0.0017(19) 0.005(2)
O7 0.034(3) 0.017(2) 0.041(3) 0.012(2) 0.005(2) 0.008(2)
O8 0.063(4) 0.036(3) 0.072(4) 0.021(3) 0.038(3) 0.019(3)
O9 0.080(5) 0.075(4) 0.041(4) 0.015(3) -0.006(3) 0.042(4)
N1 0.028(3) 0.020(3) 0.015(3) 0.004(2) 0.004(2) 0.008(2)
N2 0.018(3) 0.018(3) 0.023(3) 0.003(2) 0.004(2) 0.005(2)
N3 0.024(3) 0.019(3) 0.019(3) 0.000(2) -0.001(2) 0.002(2)
N4 0.022(3) 0.017(3) 0.018(3) -0.002(2) -0.002(2) 0.000(2)
N5 0.016(3) 0.016(3) 0.019(3) 0.001(2) 0.002(2) 0.000(2)
N6 0.023(3) 0.020(3) 0.018(3) 0.002(2) 0.003(2) 0.004(2)
N7 0.050(4) 0.053(4) 0.039(4) 0.005(4) 0.014(3) 0.009(3)
C1 0.030(4) 0.026(4) 0.022(4) 0.003(3) 0.004(3) 0.001(3)
C2 0.027(4) 0.028(4) 0.034(4) 0.004(3) 0.002(3) 0.004(3)
C3 0.035(4) 0.036(4) 0.042(5) 0.015(4) -0.001(3) 0.004(3)
C4 0.030(4) 0.037(4) 0.025(4) 0.008(3) -0.003(3) 0.000(3)
C5 0.020(3) 0.023(3) 0.025(4) 0.005(3) 0.003(3) 0.007(3)
C6 0.023(3) 0.019(3) 0.022(3) -0.001(3) -0.001(3) 0.007(3)
C7 0.037(4) 0.033(4) 0.022(4) 0.009(3) 0.003(3) 0.010(3)
C8 0.035(4) 0.035(4) 0.027(4) 0.000(3) -0.005(3) 0.007(3)
C9 0.033(4) 0.030(4) 0.024(4) -0.002(3) 0.003(3) 0.004(3)
C10 0.018(3) 0.022(3) 0.019(3) -0.002(3) 0.002(2) 0.008(3)
C11 0.022(3) 0.023(3) 0.018(3) -0.001(3) -0.001(3) 0.003(3)
C12 0.024(4) 0.025(4) 0.027(4) -0.003(3) 0.000(3) 0.001(3)
C13 0.029(4) 0.025(4) 0.038(4) -0.002(3) 0.003(3) 0.000(3)
C14 0.033(4) 0.022(3) 0.027(4) 0.004(3) 0.002(3) -0.005(3)
C15 0.025(4) 0.019(3) 0.034(4) -0.003(3) 0.005(3) 0.003(3)
C16 0.025(3) 0.028(4) 0.015(3) 0.002(3) 0.003(3) 0.010(3)
C17 0.019(3) 0.030(4) 0.023(3) 0.006(3) 0.002(3) 0.013(3)
C18 0.021(3) 0.035(4) 0.029(4) 0.009(3) 0.000(3) 0.005(3)
C19 0.026(4) 0.025(3) 0.023(4) -0.003(3) -0.005(3) 0.005(3)
C20 0.020(3) 0.017(3) 0.017(3) 0.008(2) -0.001(2) 0.000(3)
C21 0.023(3) 0.021(3) 0.015(3) 0.004(2) 0.002(2) 0.004(3)
C22 0.024(3) 0.028(3) 0.015(3) 0.001(3) 0.001(3) 0.001(3)
C23 0.030(4) 0.020(3) 0.021(3) -0.007(3) 0.003(3) -0.001(3)
C24 0.029(4) 0.018(3) 0.030(4) 0.001(3) 0.007(3) 0.005(3)
C25 0.022(3) 0.018(3) 0.020(3) 0.002(3) 0.005(2) 0.001(3)
C26 0.023(3) 0.016(3) 0.023(3) 0.003(3) 0.006(3) -0.001(3)
C27 0.030(4) 0.021(3) 0.028(4) -0.005(3) -0.004(3) 0.006(3)
C28 0.031(4) 0.032(4) 0.044(5) -0.001(3) 0.002(3) 0.019(3)
C29 0.027(4) 0.023(3) 0.024(4) 0.001(3) -0.006(3) 0.001(3)
C30 0.020(3) 0.023(3) 0.019(3) 0.001(3) -0.001(2) 0.007(3)
C31 0.034(4) 0.036(4) 0.026(4) -0.003(3) 0.008(3) 0.010(3)
C32 0.028(4) 0.028(4) 0.020(4) 0.001(3) 0.003(3) 0.008(3)
C33 0.071(6) 0.024(4) 0.045(5) 0.011(4) 0.024(4) 0.018(4)
C34 0.030(4) 0.033(4) 0.037(5) 0.012(4) 0.004(3) 0.002(3)
C35 0.045(5) 0.032(4) 0.039(5) -0.007(3) 0.002(3) 0.006(3)

loop_
_atom_type_symbol
_atom_type_description
_atom_type_scat_dispersion_real
_atom_type_scat_dispersion_imag
_atom_type_scat_source
C C 0.0033 0.0016 'International Tables Vol C Tables 4.2.6.8 and 6.1.1.4'
H H 0.0000 0.0000 'International Tables Vol C Tables 4.2.6.8 and 6.1.1.4'
N N 0.0061 0.0033 'International Tables Vol C Tables 4.2.6.8 and 6.1.1.4'
O O 0.0106 0.0060 'International Tables Vol C Tables 4.2.6.8 and 6.1.1.4'
F F 0.0171 0.0103 'International Tables Vol C Tables 4.2.6.8 and 6.1.1.4'
S S 0.1246 0.1234 'International Tables Vol C Tables 4.2.6.8 and 6.1.1.4'
U U -9.6767 9.6646 'International Tables Vol C Tables 4.2.6.8 and 6.1.1.4'

loop_
_geom_angle_atom_site_label_1
_geom_angle_atom_site_label_2
_geom_angle_atom_site_label_3
_geom_angle
_geom_angle_site_symmetry_1
_geom_angle_site_symmetry_3
_geom_angle_publ_flag
O7 U O1 71.13(15) . . ?
O7 U O4 73.46(15) . . ?
O1 U O4 144.47(14) . . ?
O7 U N4 74.01(15) . . ?
O1 U N4 77.38(15) . . ?
O4 U N4 95.70(15) . . ?
O7 U N3 73.17(16) . . ?
O1 U N3 91.17(15) . . ?
O4 U N3 75.84(15) . . ?
N4 U N3 147.16(16) . . ?
O7 U N5 119.12(15) . . ?
O1 U N5 130.53(15) . . ?
O4 U N5 71.03(14) . . ?
N4 U N5 62.46(15) . . ?
N3 U N5 138.12(15) . . ?
O7 U N6 140.67(16) . . ?
O1 U N6 141.22(15) . . ?
O4 U N6 70.73(15) . . ?
N4 U N6 124.96(15) . . ?
N3 U N6 82.75(16) . . ?
N5 U N6 62.70(15) . . ?
O7 U N1 143.45(16) . . ?
O1 U N1 75.86(15) . . ?
O4 U N1 138.74(14) . . ?
N4 U N1 83.97(16) . . ?
N3 U N1 123.35(16) . . ?
N5 U N1 72.50(15) . . ?
N6 U N1 75.88(16) . . ?
O7 U N2 118.05(15) . . ?
O1 U N2 69.44(14) . . ?
O4 U N2 127.46(14) . . ?
N4 U N2 136.64(16) . . ?
N3 U N2 62.05(16) . . ?
N5 U N2 122.83(15) . . ?
N6 U N2 73.98(15) . . ?
N1 U N2 61.76(15) . . ?
O2 S1 O3 115.7(3) . . ?
O2 S1 O1 114.2(3) . . ?
O3 S1 O1 114.4(3) . . ?
O2 S1 C31 103.0(3) . . ?
O3 S1 C31 104.0(3) . . ?
O1 S1 C31 103.4(3) . . ?
O6 S2 O5 117.1(3) . . ?
O6 S2 O4 114.3(3) . . ?
O5 S2 O4 112.9(3) . . ?
O6 S2 C32 103.7(3) . . ?
O5 S2 C32 104.1(3) . . ?
O4 S2 C32 102.4(3) . . ?
O9 S3 O8 117.1(4) . . ?
O9 S3 O7 114.1(3) . . ?
O8 S3 O7 114.7(3) . . ?
O9 S3 C33 104.4(4) . . ?
O8 S3 C33 102.9(4) . . ?
O7 S3 C33 100.8(3) . . ?
S1 O1 U 144.5(3) . . ?
S2 O4 U 132.0(2) . . ?
S3 O7 U 170.5(3) . . ?
C1 N1 C5 117.5(5) . . ?
C1 N1 U 120.6(4) . . ?
C5 N1 U 121.8(4) . . ?
C10 N2 C6 117.9(5) . . ?
C10 N2 U 120.0(4) . . ?
C6 N2 U 121.9(4) . . ?
C15 N3 C11 117.6(5) . . ?
C15 N3 U 119.0(4) . . ?
C11 N3 U 119.7(4) . . ?
C20 N4 C16 117.5(5) . . ?
C20 N4 U 122.4(4) . . ?
C16 N4 U 120.1(4) . . ?
C25 N5 C21 118.2(5) . . ?
C25 N5 U 121.1(4) . . ?
C21 N5 U 119.8(4) . . ?
C30 N6 C26 117.9(5) . . ?
C30 N6 U 121.3(4) . . ?
C26 N6 U 120.9(4) . . ?
N1 C1 C2 124.2(6) . . ?
C3 C2 C1 118.4(7) . . ?
C2 C3 C4 118.3(7) . . ?
C3 C4 C5 120.5(6) . . ?
N1 C5 C4 120.9(6) . . ?
N1 C5 C6 117.6(5) . . ?
C4 C5 C6 121.5(6) . . ?
N2 C6 C7 121.9(6) . . ?
N2 C6 C5 116.8(5) . . ?
C7 C6 C5 121.2(6) . . ?
C8 C7 C6 119.5(6) . . ?
C9 C8 C7 119.2(6) . . ?
C8 C9 C10 119.0(6) . . ?
N2 C10 C9 122.5(6) . . ?
N2 C10 C11 117.2(5) . . ?
C9 C10 C11 120.3(6) . . ?
N3 C11 C12 121.6(6) . . ?
N3 C11 C10 115.7(5) . . ?
C12 C11 C10 122.7(6) . . ?
C11 C12 C13 118.9(6) . . ?
C14 C13 C12 120.0(6) . . ?
C13 C14 C15 118.8(6) . . ?
N3 C15 C14 123.1(6) . . ?
N4 C16 C17 123.9(6) . . ?
C16 C17 C18 118.4(6) . . ?
C19 C18 C17 118.4(6) . . ?
C20 C19 C18 119.5(6) . . ?
N4 C20 C19 122.2(6) . . ?
N4 C20 C21 116.1(5) . . ?
C19 C20 C21 121.7(5) . . ?
N5 C21 C22 121.9(6) . . ?
N5 C21 C20 117.6(5) . . ?
C22 C21 C20 120.5(5) . . ?
C23 C22 C21 118.9(6) . . ?
C24 C23 C22 119.4(6) . . ?
C23 C24 C25 118.5(6) . . ?
N5 C25 C24 123.0(6) . . ?
N5 C25 C26 117.6(5) . . ?
C24 C25 C26 119.5(6) . . ?
N6 C26 C27 121.2(6) . . ?
N6 C26 C25 116.9(5) . . ?
C27 C26 C25 121.9(5) . . ?
C28 C27 C26 120.2(6) . . ?
C27 C28 C29 118.7(6) . . ?
C30 C29 C28 118.2(6) . . ?
N6 C30 C29 123.6(6) . . ?
F2 C31 F1 107.9(5) . . ?
F2 C31 F3 107.9(6) . . ?
F1 C31 F3 107.1(6) . . ?
F2 C31 S1 112.3(5) . . ?
F1 C31 S1 109.8(5) . . ?
F3 C31 S1 111.6(5) . . ?
F4 C32 F6 108.6(5) . . ?
F4 C32 F5 107.8(5) . . ?
F6 C32 F5 106.5(5) . . ?
F4 C32 S2 112.4(4) . . ?
F6 C32 S2 110.8(4) . . ?
F5 C32 S2 110.4(4) . . ?
F9 C33 F7 109.1(7) . . ?
F9 C33 F8 107.6(7) . . ?
F7 C33 F8 107.1(7) . . ?
F9 C33 S3 112.0(6) . . ?
F7 C33 S3 109.6(5) . . ?
F8 C33 S3 111.2(6) . . ?
N7 C34 C35 179.1(8) . . ?

loop_
_geom_bond_atom_site_label_1
_geom_bond_atom_site_label_2
_geom_bond_distance
_geom_bond_site_symmetry_2
_geom_bond_publ_flag
U O7 2.475(4) . ?
U O1 2.530(4) . ?
U O4 2.540(4) . ?
U N4 2.606(5) . ?
U N3 2.617(5) . ?
U N5 2.634(5) . ?
U N6 2.634(5) . ?
U N1 2.647(5) . ?
U N2 2.654(5) . ?
S1 O2 1.431(5) . ?
S1 O3 1.448(5) . ?
S1 O1 1.459(5) . ?
S1 C31 1.818(7) . ?
S2 O6 1.428(5) . ?
S2 O5 1.442(5) . ?
S2 O4 1.465(4) . ?
S2 C32 1.815(7) . ?
S3 O9 1.419(6) . ?
S3 O8 1.438(6) . ?
S3 O7 1.466(4) . ?
S3 C33 1.815(8) . ?
F1 C31 1.336(8) . ?
F2 C31 1.332(8) . ?
F3 C31 1.339(8) . ?
F4 C32 1.327(7) . ?
F5 C32 1.343(7) . ?
F6 C32 1.340(8) . ?
F7 C33 1.341(8) . ?
F8 C33 1.343(9) . ?
F9 C33 1.326(10) . ?
N1 C1 1.332(8) . ?
N1 C5 1.355(8) . ?
N2 C10 1.358(8) . ?
N2 C6 1.358(8) . ?
N3 C15 1.340(8) . ?
N3 C11 1.373(8) . ?
N4 C20 1.345(8) . ?
N4 C16 1.347(8) . ?
N5 C25 1.339(8) . ?
N5 C21 1.350(8) . ?
N6 C30 1.350(8) . ?
N6 C26 1.363(8) . ?
N7 C34 1.144(10) . ?
C1 C2 1.383(9) . ?
C2 C3 1.371(10) . ?
C3 C4 1.382(10) . ?
C4 C5 1.387(9) . ?
C5 C6 1.479(9) . ?
C6 C7 1.392(9) . ?
C7 C8 1.382(10) . ?
C8 C9 1.381(10) . ?
C9 C10 1.391(9) . ?
C10 C11 1.486(9) . ?
C11 C12 1.388(9) . ?
C12 C13 1.392(10) . ?
C13 C14 1.351(10) . ?
C14 C15 1.398(9) . ?
C16 C17 1.375(9) . ?
C17 C18 1.391(9) . ?
C18 C19 1.389(9) . ?
C19 C20 1.389(8) . ?
C20 C21 1.489(9) . ?
C21 C22 1.393(9) . ?
C22 C23 1.383(9) . ?
C23 C24 1.376(9) . ?
C24 C25 1.389(9) . ?
C25 C26 1.497(9) . ?
C26 C27 1.387(9) . ?
C27 C28 1.384(9) . ?
C28 C29 1.398(9) . ?
C29 C30 1.381(9) . ?
C34 C35 1.463(11) . ?
